data_7028579
loop_
_publ_author_name
'Madsen, Solveig R.'
'Thomsen, Maja K.'
'Scheins, Stephan'
'Chen, Yu-Sheng'
'Finkelmeier, Nils'
'Stalke, Dietmar'
'Overgaard, Jacob'
'Iversen, Bo B.'

_publ_section_title
;
 A structural study of a three-membered linear metal chain compound at
 elevated pressure.
;
_journal_issue 3
_journal_name_full 'Dalton transactions (Cambridge, England : 2003)'
_journal_page_first 1313
_journal_page_last 1320
_journal_paper_doi 10.1039/c3dt52035h
_journal_volume 43
_journal_year 2014
_chemical_formula_moiety 'C40 H32 Cl2 Co3 N12, C1 H2 Cl2'
_chemical_formula_sum 'C41 H34 Cl4 Co3 N12'
_chemical_formula_weight 1013.45
_chemical_name_systematic
;
 ?
;
_space_group_crystal_system orthorhombic
_space_group_IT_number 34
_space_group_name_Hall 'P 2 -2n'
_space_group_name_H-M_alt 'P n n 2'
_symmetry_space_group_name_Hall 'P 2 -2n'
_symmetry_space_group_name_H-M 'P n n 2'
_atom_sites_solution_hydrogens geom
_audit_creation_date 2013-05-22
_audit_creation_method
;
  Olex2 1.2
  (compiled Apr  9 2013 14:10:59, GUI svn.r4458)
;
_cell_angle_alpha 90
_cell_angle_beta 90
_cell_angle_gamma 90
_cell_formula_units_Z 2
_cell_length_a 13.5953(4)
_cell_length_b 12.6243(10)
_cell_length_c 10.6351(11)
_cell_measurement_pressure 1330000(30000)
_cell_measurement_reflns_used 4393
_cell_measurement_temperature 292.1(5)
_cell_measurement_theta_max 28.9524
_cell_measurement_theta_min 1.4948
_cell_volume 1825.3(2)
_computing_cell_refinement
;
CrysAlisPro, Agilent Technologies,
Version 1.171.35.21 (release 20-01-2012 CrysAlis171 .NET)
(compiled Jan 23 2012,18:06:46)
;
_computing_data_collection
;
CrysAlisPro, Agilent Technologies,
Version 1.171.35.21 (release 20-01-2012 CrysAlis171 .NET)
(compiled Jan 23 2012,18:06:46)
;
_computing_data_reduction
;
CrysAlisPro, Agilent Technologies,
Version 1.171.35.21 (release 20-01-2012 CrysAlis171 .NET)
(compiled Jan 23 2012,18:06:46)
;
_computing_molecular_graphics
;
O. V. Dolomanov, L. J. Bourhis, R. J. Gildea, J. A. K. Howard and H. Puschmann,
OLEX2: a complete structure solution, refinement and analysis program.
J. Appl. Cryst. (2009). 42, 339-341.
;
_computing_publication_material
;
O. V. Dolomanov, L. J. Bourhis, R. J. Gildea, J. A. K. Howard and H. Puschmann,
OLEX2: a complete structure solution, refinement and analysis program.
J. Appl. Cryst. (2009). 42, 339-341.
;
_computing_structure_refinement
;
XL, G.M. Sheldrick, Acta Cryst.
(2008). A64, 112-122
;
_diffrn_ambient_pressure 1330000(30000)
_diffrn_ambient_temperature 292.1(5)
_diffrn_detector_area_resol_mean 10.3590
_diffrn_measured_fraction_theta_full 0.568
_diffrn_measured_fraction_theta_max 0.482
_diffrn_measurement_device_type 'SuperNova, Single source at offset), Atlas'
_diffrn_measurement_method '\w scans'
_diffrn_orient_matrix_UB_11 -0.0002471000
_diffrn_orient_matrix_UB_12 -0.0370445000
_diffrn_orient_matrix_UB_13 0.0502447000
_diffrn_orient_matrix_UB_21 0.0086438000
_diffrn_orient_matrix_UB_22 0.0416653000
_diffrn_orient_matrix_UB_23 0.0433025000
_diffrn_orient_matrix_UB_31 -0.0514192000
_diffrn_orient_matrix_UB_32 0.0071441000
_diffrn_orient_matrix_UB_33 0.0070888000
_diffrn_radiation_monochromator mirror
_diffrn_radiation_type 'Mo K\a'
_diffrn_radiation_wavelength 0.7107
_diffrn_reflns_av_R_equivalents 0.0905
_diffrn_reflns_av_unetI/netI 0.0904
_diffrn_reflns_Laue_measured_fraction_full 0.568
_diffrn_reflns_Laue_measured_fraction_max 0.482
_diffrn_reflns_limit_h_max 18
_diffrn_reflns_limit_h_min -18
_diffrn_reflns_limit_k_max 13
_diffrn_reflns_limit_k_min -14
_diffrn_reflns_limit_l_max 10
_diffrn_reflns_limit_l_min -10
_diffrn_reflns_number 13131
_diffrn_reflns_point_group_measured_fraction_full 0.575
_diffrn_reflns_point_group_measured_fraction_max 0.476
_diffrn_reflns_theta_full 25.242
_diffrn_reflns_theta_max 29.016
_diffrn_reflns_theta_min 2.201
_diffrn_source 'SuperNova (Mo) X-ray Source'
_exptl_absorpt_coefficient_mu 1.694
_exptl_absorpt_correction_T_max 1.00000
_exptl_absorpt_correction_T_min 0.78127
_exptl_absorpt_correction_type multi-scan
_exptl_absorpt_process_details
;
CrysAlisPro, Agilent Technologies,
Version 1.171.35.21 (release 20-01-2012 CrysAlis171 .NET)
(compiled Jan 23 2012,18:06:46)
Empirical absorption correction using spherical harmonics,
 implemented in SCALE3 ABSPACK scaling algorithm.
;
_exptl_crystal_colour 'dark green'
_exptl_crystal_density_diffrn 1.833
_exptl_crystal_density_method 'not measured'
_exptl_crystal_description prism
_exptl_crystal_F_000 1026
_exptl_crystal_size_max 0.13
_exptl_crystal_size_mid 0.1
_exptl_crystal_size_min 0.05
_refine_diff_density_max 0.617
_refine_diff_density_min -0.754
_refine_diff_density_rms 0.107
_refine_ls_abs_structure_details
;
 Flack x determined using 546 quotients [(I+)-(I-)]/[(I+)+(I-)]
 (Parsons and Flack (2004), Acta Cryst. A60, s61).
;
_refine_ls_abs_structure_Flack 0.000(2)
_refine_ls_extinction_method none
_refine_ls_goodness_of_fit_ref 1.241
_refine_ls_hydrogen_treatment constr
_refine_ls_matrix_type full
_refine_ls_number_parameters 153
_refine_ls_number_reflns 2322
_refine_ls_number_restraints 574
_refine_ls_restrained_S_all 1.150
_refine_ls_R_factor_all 0.1292
_refine_ls_R_factor_gt 0.0817
_refine_ls_shift/su_max 0.000
_refine_ls_shift/su_mean 0.000
_refine_ls_structure_factor_coef Fsqd
_refine_ls_weighting_details
;
 w=1/[\s^2^(Fo^2^)+(0.1077P)^2^+5.0668P]
 where P=(Fo^2^+2Fc^2^)/3
;
_refine_ls_weighting_scheme calc
_refine_ls_wR_factor_gt 0.2159
_refine_ls_wR_factor_ref 0.2502
_reflns_Friedel_coverage 0.877
_reflns_Friedel_fraction_full 0.583
_reflns_Friedel_fraction_max 0.469
_reflns_number_gt 1576
_reflns_number_total 2322
_reflns_threshold_expression 'I > 2\s(I)'
_cod_data_source_file c3dt52035h.txt
_cod_data_source_block d3a
_cod_database_code 7028579
_chemical_oxdiff_formula 'Co3 Cl4 C40 N12 H40'
_reflns_odcompleteness_completeness 53.41
_reflns_odcompleteness_iscentric 1
_reflns_odcompleteness_theta 26.32
_shelx_space_group_comment
;
The symmetry employed for this shelxl refinement is uniquely defined
by the following loop, which should always be used as a source of
symmetry information in preference to the above space-group names.
They are only intended as comments.
;
_shelxl_version_number 2013-2

loop_
_space_group_symop_operation_xyz
'x, y, z'
'-x, -y, z'
'-x+1/2, y+1/2, z+1/2'
'x+1/2, -y+1/2, z+1/2'

loop_
_atom_site_label
_atom_site_type_symbol
_atom_site_fract_x
_atom_site_fract_y
_atom_site_fract_z
_atom_site_U_iso_or_equiv
_atom_site_adp_type
_atom_site_occupancy
_atom_site_site_symmetry_order
_atom_site_calc_flag
_atom_site_refinement_flags_posn
_atom_site_refinement_flags_adp
_atom_site_refinement_flags_occupancy
_atom_site_disorder_assembly
_atom_site_disorder_group
N1 N 0.5327(9) 0.6772(12) 1.1694(15) 0.027(4) Uiso 1 1 d D . . . .
C1 C 0.4537(10) 0.6214(13) 1.2158(17) 0.030(4) Uiso 1 1 d D . . . .
C2 C 0.4215(12) 0.6344(15) 1.3371(17) 0.034(5) Uiso 1 1 d D . . . .
H2 H 0.3681 0.5953 1.3659 0.040 Uiso 1 1 calc R U . . .
C3 C 0.4673(12) 0.7048(16) 1.4164(19) 0.039(5) Uiso 1 1 d D . . . .
H3 H 0.4470 0.7125 1.4994 0.047 Uiso 1 1 calc R U . . .
C4 C 0.5444(13) 0.7637(17) 1.3691(19) 0.042(5) Uiso 1 1 d D . . . .
H4 H 0.5749 0.8142 1.4195 0.050 Uiso 1 1 calc R U . . .
C5 C 0.5762(11) 0.7482(15) 1.2489(18) 0.034(5) Uiso 1 1 d D . . . .
H5 H 0.6295 0.7874 1.2199 0.041 Uiso 1 1 calc R U . . .
N2 N 0.4709(9) 0.7246(12) 0.9267(15) 0.028(4) Uiso 1 1 d D . . . .
C6 C 0.3995(10) 0.6637(14) 0.8711(17) 0.028(4) Uiso 1 1 d D . . . .
C7 C 0.3153(11) 0.7121(14) 0.826(2) 0.034(5) Uiso 1 1 d D . . . .
H7 H 0.2665 0.6708 0.7897 0.040 Uiso 1 1 calc R U . . .
C8 C 0.3022(12) 0.8195(14) 0.835(2) 0.037(5) Uiso 1 1 d D . . . .
H8 H 0.2460 0.8512 0.8019 0.044 Uiso 1 1 calc R U . . .
C9 C 0.3737(11) 0.8798(15) 0.892(2) 0.039(5) Uiso 1 1 d D . . . .
H9 H 0.3659 0.9526 0.9005 0.047 Uiso 1 1 calc R U . . .
C10 C 0.4561(13) 0.8312(15) 0.937(2) 0.044(6) Uiso 1 1 d D . . . .
H10 H 0.5040 0.8721 0.9765 0.053 Uiso 1 1 calc R U . . .
N3 N 0.6962(9) 0.5704(13) 1.0610(17) 0.032(4) Uiso 1 1 d D . . . .
C11 C 0.7905(10) 0.5989(14) 1.0348(19) 0.036(5) Uiso 1 1 d D . . . .
H11 H 0.8017 0.6582 0.9849 0.043 Uiso 1 1 calc R U . . .
C12 C 0.8696(13) 0.5432(16) 1.080(2) 0.044(6) Uiso 1 1 d D . . . .
H12 H 0.9332 0.5639 1.0588 0.053 Uiso 1 1 calc R U . . .
C13 C 0.8543(11) 0.4566(16) 1.155(2) 0.043(6) Uiso 1 1 d D . . . .
H13 H 0.9071 0.4199 1.1897 0.052 Uiso 1 1 calc R U . . .
C14 C 0.7589(10) 0.4252(15) 1.179(2) 0.035(5) Uiso 1 1 d D . . . .
H14 H 0.7472 0.3658 1.2282 0.042 Uiso 1 1 calc R U . . .
C15 C 0.6806(11) 0.4809(15) 1.129(2) 0.029(5) Uiso 1 1 d D . . . .
N4 N 0.6223(9) 0.6147(12) 0.8245(15) 0.026(4) Uiso 1 1 d D . . . .
C16 C 0.6489(11) 0.6903(15) 0.7382(19) 0.040(5) Uiso 1 1 d D . . . .
H16 H 0.6494 0.7611 0.7624 0.048 Uiso 1 1 calc R U . . .
C17 C 0.6746(14) 0.6648(18) 0.618(2) 0.058(7) Uiso 1 1 d D . . . .
H17 H 0.6935 0.7175 0.5621 0.070 Uiso 1 1 calc R U . . .
C18 C 0.6723(16) 0.5607(18) 0.581(2) 0.058(7) Uiso 1 1 d D . . . .
H18 H 0.6887 0.5422 0.4986 0.070 Uiso 1 1 calc R U . . .
C19 C 0.6453(13) 0.4845(16) 0.6665(19) 0.039(5) Uiso 1 1 d D . . . .
H19 H 0.6440 0.4138 0.6418 0.047 Uiso 1 1 calc R U . . .
C20 C 0.6200(12) 0.5106(14) 0.7887(18) 0.026(4) Uiso 1 1 d D . . . .
N6 N 0.5833(10) 0.4427(15) 0.8756(19) 0.026(4) Uiso 1 1 d . . . . .
N5 N 0.5853(11) 0.4472(15) 1.1254(19) 0.025(4) Uiso 1 1 d . . . . .
Cl1 Cl 0.6853(2) 0.8231(4) 0.9946(9) 0.0363(13) Uani 1 1 d . . . . .
Co1 Co 0.58700(12) 0.65754(18) 0.9960(5) 0.0257(8) Uani 1 1 d . . . . .
Co2 Co 0.5000 0.5000 1.0015(6) 0.0252(9) Uani 1 2 d S T P . .
C21A C 0.974(4) 0.505(9) 0.694(9) 0.065(17) Uiso 0.40(2) 1 d D U P A -1
H21A H 0.9470 0.4541 0.6342 0.078 Uiso 0.40(2) 1 calc R U P A -1
H21B H 0.9795 0.5718 0.6502 0.078 Uiso 0.40(2) 1 calc R U P A -1
Cl2A Cl 0.8881(14) 0.5206(18) 0.812(3) 0.070(7) Uiso 0.40(2) 1 d D U P A -1
Cl3A Cl 1.0903(17) 0.464(2) 0.731(3) 0.069(7) Uiso 0.40(2) 1 d D U P A -1
C21B C 0.059(14) 0.49(2) 0.66(3) 0.06(3) Uiso 0.10(2) 1 d D U P A -2
H21C H 0.0971 0.5534 0.6798 0.073 Uiso 0.10(2) 1 calc R U P A -2
H21D H 0.0568 0.4856 0.5686 0.073 Uiso 0.10(2) 1 calc R U P A -2
Cl2B Cl 0.123(5) 0.383(7) 0.714(10) 0.07(3) Uiso 0.10(2) 1 d D U P A -2
Cl3B Cl -0.059(6) 0.514(9) 0.710(11) 0.05(2) Uiso 0.10(2) 1 d D U P A -2

loop_
_atom_site_aniso_label
_atom_site_aniso_U_11
_atom_site_aniso_U_22
_atom_site_aniso_U_33
_atom_site_aniso_U_23
_atom_site_aniso_U_13
_atom_site_aniso_U_12
Cl1 0.0307(16) 0.024(4) 0.054(5) -0.002(3) 0.000(4) -0.0060(16)
Co1 0.0186(8) 0.0205(19) 0.038(3) 0.0000(14) -0.0001(15) 0.0008(8)
Co2 0.0189(11) 0.020(3) 0.037(4) 0.000 0.000 -0.0004(11)

loop_
_atom_type_symbol
_atom_type_description
_atom_type_scat_dispersion_real
_atom_type_scat_dispersion_imag
_atom_type_scat_source
C C 0.0033 0.0016 'International Tables Vol C Tables 4.2.6.8 and 6.1.1.4'
H H 0.0000 0.0000 'International Tables Vol C Tables 4.2.6.8 and 6.1.1.4'
N N 0.0061 0.0033 'International Tables Vol C Tables 4.2.6.8 and 6.1.1.4'
Cl Cl 0.1484 0.1585 'International Tables Vol C Tables 4.2.6.8 and 6.1.1.4'
Co Co 0.3494 0.9721 'International Tables Vol C Tables 4.2.6.8 and 6.1.1.4'

loop_
_geom_angle_atom_site_label_1
_geom_angle_atom_site_label_2
_geom_angle_atom_site_label_3
_geom_angle
_geom_angle_site_symmetry_1
_geom_angle_site_symmetry_3
C1 N1 Co1 123.7(12) . .
C5 N1 C1 116.8(15) . .
C5 N1 Co1 119.4(11) . .
N1 C1 N5 111.5(16) . 2_665
C2 C1 N1 121.7(15) . .
C2 C1 N5 126.8(14) . 2_665
C1 C2 C3 120.6(15) . .
C2 C3 C4 118.0(16) . .
C5 C4 C3 120.3(16) . .
C4 C5 N1 122.5(15) . .
C6 N2 Co1 119.7(11) . .
C10 N2 C6 118.9(13) . .
C10 N2 Co1 121.3(10) . .
N2 C6 C7 119.1(14) . .
N6 C6 N2 114.6(14) 2_665 .
N6 C6 C7 126.1(14) 2_665 .
C8 C7 C6 121.5(15) . .
C7 C8 C9 118.8(15) . .
C10 C9 C8 119.2(16) . .
C9 C10 N2 122.4(15) . .
C11 N3 C15 118.4(13) . .
C11 N3 Co1 119.4(11) . .
C15 N3 Co1 122.2(10) . .
N3 C11 C12 122.2(16) . .
C11 C12 C13 119.5(16) . .
C12 C13 C14 118.5(16) . .
C13 C14 C15 120.7(16) . .
N3 C15 C14 120.4(14) . .
N3 C15 N5 113.0(15) . .
N5 C15 C14 125.8(15) . .
C16 N4 Co1 119.7(14) . .
C20 N4 C16 119.2(16) . .
C20 N4 Co1 121.2(11) . .
C17 C16 N4 122.0(18) . .
C16 C17 C18 119.6(18) . .
C17 C18 C19 118.7(19) . .
C18 C19 C20 121.5(18) . .
N4 C20 C19 119.0(15) . .
N6 C20 N4 115.2(16) . .
N6 C20 C19 125.5(17) . .
C6 N6 Co2 120.2(14) 2_665 .
C20 N6 C6 122.4(17) . 2_665
C20 N6 Co2 117.4(14) . .
C1 N5 Co2 117.9(11) 2_665 .
C15 N5 C1 122.2(17) . 2_665
C15 N5 Co2 119.8(14) . .
N1 Co1 Cl1 95.7(5) . .
N1 Co1 Co2 83.9(4) . .
N2 Co1 N1 89.7(6) . .
N2 Co1 N3 172.1(7) . .
N2 Co1 N4 88.1(7) . .
N2 Co1 Cl1 93.9(5) . .
N2 Co1 Co2 88.2(5) . .
N3 Co1 N1 91.4(7) . .
N3 Co1 Cl1 93.8(5) . .
N3 Co1 Co2 84.1(4) . .
N4 Co1 N1 168.8(6) . .
N4 Co1 N3 89.3(7) . .
N4 Co1 Cl1 95.5(5) . .
N4 Co1 Co2 85.0(4) . .
Co2 Co1 Cl1 177.8(2) . .
N6 Co2 N6 90.2(12) . 2_665
N6 Co2 Co1 87.7(6) 2_665 .
N6 Co2 Co1 90.3(6) . .
N6 Co2 Co1 87.7(6) . 2_665
N6 Co2 Co1 90.3(6) 2_665 2_665
N5 Co2 N6 178.1(9) 2_665 .
N5 Co2 N6 89.5(6) . .
N5 Co2 N6 89.5(6) 2_665 2_665
N5 Co2 N6 178.1(9) . 2_665
N5 Co2 N5 90.9(11) . 2_665
N5 Co2 Co1 90.4(6) . .
N5 Co2 Co1 90.4(6) 2_665 2_665
N5 Co2 Co1 91.6(6) . 2_665
N5 Co2 Co1 91.6(6) 2_665 .
Co1 Co2 Co1 177.1(4) 2_665 .
Cl3A C21A Cl2A 120(5) . .
Cl3B C21B Cl2B 120(7) . .

loop_
_geom_bond_atom_site_label_1
_geom_bond_atom_site_label_2
_geom_bond_distance
_geom_bond_site_symmetry_2
N1 C1 1.376(15) .
N1 C5 1.366(15) .
N1 Co1 2.002(17) .
C1 C2 1.372(16) .
C1 N5 1.40(3) 2_665
C2 C3 1.374(17) .
C3 C4 1.380(17) .
C4 C5 1.365(17) .
N2 C6 1.372(15) .
N2 C10 1.364(16) .
N2 Co1 1.937(14) .
C6 C7 1.382(16) .
C6 N6 1.36(2) 2_665
C7 C8 1.371(17) .
C8 C9 1.379(17) .
C9 C10 1.364(17) .
N3 C11 1.360(15) .
N3 C15 1.360(16) .
N3 Co1 1.973(14) .
C11 C12 1.370(16) .
C12 C13 1.373(17) .
C13 C14 1.378(16) .
C14 C15 1.380(16) .
C15 N5 1.37(2) .
N4 C16 1.372(17) .
N4 C20 1.369(16) .
N4 Co1 1.962(16) .
C16 C17 1.361(18) .
C17 C18 1.374(18) .
C18 C19 1.377(18) .
C19 C20 1.384(17) .
C20 N6 1.36(3) .
N6 C6 1.36(2) 2_665
N6 Co2 1.897(19) .
N5 C1 1.40(3) 2_665
N5 Co2 1.877(19) .
Cl1 Co1 2.481(5) .
Co1 Co2 2.315(2) .
Co2 N6 1.897(19) 2_665
Co2 N5 1.877(19) 2_665
Co2 Co1 2.315(2) 2_665
C21A Cl2A 1.73(7) .
C21A Cl3A 1.71(6) .
C21B Cl2B 1.72(8) .
C21B Cl3B 1.71(7) .

loop_
_geom_torsion_atom_site_label_1
_geom_torsion_atom_site_label_2
_geom_torsion_atom_site_label_3
_geom_torsion_atom_site_label_4
_geom_torsion
_geom_torsion_site_symmetry_1
_geom_torsion_site_symmetry_4
N1 C1 C2 C3 0(2) . .
C1 N1 C5 C4 0(3) . .
C1 C2 C3 C4 2(3) . .
C1 N5 Co2 N6 -122.9(17) 2_665 .
C1 N5 Co2 N5 55.2(13) 2_665 2_665
C1 N5 Co2 Co1 146.9(15) 2_665 .
C1 N5 Co2 Co1 -35.2(15) 2_665 2_665
C2 C3 C4 C5 -3(3) . .
C3 C4 C5 N1 2(3) . .
C5 N1 C1 C2 -1.5(19) . .
C5 N1 C1 N5 179.1(18) . 2_665
N2 C6 C7 C8 1(2) . .
C6 N2 C10 C9 -1(3) . .
C6 C7 C8 C9 -2(3) . .
C6 N6 Co2 N6 -121.5(16) 2_665 2_665
C6 N6 Co2 N5 60.4(13) 2_665 .
C6 N6 Co2 Co1 -31.2(13) 2_665 2_665
C6 N6 Co2 Co1 150.9(13) 2_665 .
C7 C8 C9 C10 1(3) . .
C8 C9 C10 N2 0(3) . .
C10 N2 C6 C7 1(2) . .
C10 N2 C6 N6 -174.1(18) . 2_665
N3 C11 C12 C13 -1(2) . .
N3 C15 N5 C1 -160(2) . 2_665
N3 C15 N5 Co2 16(3) . .
C11 N3 C15 C14 5(3) . .
C11 N3 C15 N5 -165.9(17) . .
C11 C12 C13 C14 3(3) . .
C12 C13 C14 C15 -1(4) . .
C13 C14 C15 N3 -3(4) . .
C13 C14 C15 N5 167(2) . .
C14 C15 N5 C1 30(4) . 2_665
C14 C15 N5 Co2 -154.3(19) . .
C15 N3 C11 C12 -3(2) . .
C15 N5 Co2 N6 60.9(16) . .
C15 N5 Co2 N5 -121.0(19) . 2_665
C15 N5 Co2 Co1 148.5(16) . 2_665
C15 N5 Co2 Co1 -29.4(17) . .
N4 C16 C17 C18 1(2) . .
N4 C20 N6 C6 -161.2(15) . 2_665
N4 C20 N6 Co2 22(2) . .
C16 N4 C20 C19 0(2) . .
C16 N4 C20 N6 -173.5(14) . .
C16 C17 C18 C19 -1(3) . .
C17 C18 C19 C20 0(3) . .
C18 C19 C20 N4 0(3) . .
C18 C19 C20 N6 173.0(18) . .
C19 C20 N6 C6 25(3) . 2_665
C19 C20 N6 Co2 -151.4(16) . .
C20 N4 C16 C17 -1.0(19) . .
C20 N6 Co2 N6 55.4(13) . 2_665
C20 N6 Co2 N5 -122.7(16) . .
C20 N6 Co2 Co1 -32.3(14) . .
C20 N6 Co2 Co1 145.7(14) . 2_665
N6 C6 C7 C8 175(2) 2_665 .
N5 C1 C2 C3 180(2) 2_665 .
Co1 N1 C1 C2 177.3(13) . .
Co1 N1 C1 N5 -2.1(18) . 2_665
Co1 N1 C5 C4 -178.5(15) . .
Co1 N2 C6 C7 177.6(13) . .
Co1 N2 C6 N6 2.8(19) . 2_665
Co1 N2 C10 C9 -178.2(18) . .
Co1 N3 C11 C12 178.5(16) . .
Co1 N3 C15 C14 -176.6(17) . .
Co1 N3 C15 N5 13(3) . .
Co1 N4 C16 C17 179.6(12) . .
Co1 N4 C20 C19 179.8(13) . .
Co1 N4 C20 N6 6.0(19) . .
